data_4135635
loop_
_publ_author_name
'Geng, Shubo'
'Lin, En'
'Li, Xia'
'Liu, Wansheng'
'Wang, Ting'
'Wang, Zhifang'
'Sensharma, Debobroto'
'Darwish, Shaza'
'Andaloussi, Yassin H.'
'Pham, Tony'
'Cheng, Peng'
'Zaworotko, Michael J.'
'Chen, Yao'
'Zhang, Zhenjie'

_publ_section_title
;
 Scalable Room-Temperature Synthesis of Highly Robust Ethane-Selective
 Metal-Organic Frameworks for Efficient Ethylene Purification.
;
_journal_issue 23
_journal_name_full 'Journal of the American Chemical Society'
_journal_page_first 8654
_journal_page_last 8660
_journal_paper_doi 10.1021/jacs.1c02108
_journal_volume 143
_journal_year 2021
_chemical_formula_moiety 'Br0.5 C2.5 Cu0.5 N2'
_chemical_formula_sum 'C2.5 Br0.5 Cu0.5 N2'
_chemical_formula_weight 129.77
_chemical_name_systematic Br
_space_group_crystal_system orthorhombic
_space_group_IT_number 52
_space_group_name_Hall '-P 2a 2bc'
_space_group_name_H-M_alt 'P n n a'
_audit_creation_date 2020-12-21
_audit_creation_method
;
Olex2 1.3
(compiled 2020.11.12 svn.r5f609507 for OlexSys, GUI svn.r6226)
;
_cell_angle_alpha 90
_cell_angle_beta 90
_cell_angle_gamma 90
_cell_formula_units_Z 8
_cell_length_a 11.0306(13)
_cell_length_b 8.6572(14)
_cell_length_c 10.0114(19)
_cell_measurement_reflns_used 2537
_cell_measurement_temperature 120(3)
_cell_measurement_theta_max 25.1810
_cell_measurement_theta_min 3.6020
_cell_volume 956.0(3)
_computing_cell_refinement 'CrysAlisPro 1.171.40.53 (Rigaku OD, 2019)'
_computing_data_collection 'CrysAlisPro 1.171.40.53 (Rigaku OD, 2019)'
_computing_data_reduction 'CrysAlisPro 1.171.40.53 (Rigaku OD, 2019)'
_computing_molecular_graphics 'Olex2 1.3 (Dolomanov et al., 2009)'
_computing_publication_material 'Olex2 1.3 (Dolomanov et al., 2009)'
_computing_structure_refinement 'SHELXL 2018/3 (Sheldrick, 2015)'
_computing_structure_solution 'SHELXT 2014/5 (Sheldrick, 2014)'
_diffrn_ambient_environment air
_diffrn_ambient_temperature 120(3)
_diffrn_detector 'CCD plate'
_diffrn_detector_area_resol_mean 16.2116
_diffrn_detector_type Eos
_diffrn_measured_fraction_theta_full 0.999
_diffrn_measured_fraction_theta_max 0.999
_diffrn_measurement_details
;
List of Runs (angles in degrees, time in seconds):

  # Type    Start    End  Width  t~exp~   \w     \q     \k     \f   Frames
--------------------------------------------------------------------------
  1  \w    -11.00  34.00   1.00    5.00    --   18.63  81.00 171.00   45
  2  \w    -93.00 -57.00   1.00    5.00    --  -19.56-178.00-150.00   36
  3  \w    -40.00  49.00   1.00    5.00    --  -19.56  57.00 150.00   89
  4  \w    -37.00   1.00   1.00    5.00    --  -19.56 -81.00  48.00   38
  5  \w    -26.00   0.00   1.00    5.00    --  -19.56 -57.00-120.00   26
  6  \w    -49.00  51.00   1.00    5.00    --  -19.56  77.00-120.00  100
  7  \w    -41.00  37.00   1.00    5.00    --  -19.56  57.00  30.00   78
;
_diffrn_measurement_device 'four-circle diffractometer'
_diffrn_measurement_device_type 'SuperNova, Single source at offset/far, Eos'
_diffrn_measurement_method '\w scans'
_diffrn_orient_matrix_type 'CrysAlisPro convention (1999,Acta A55,543-557)'
_diffrn_orient_matrix_UB_11 0.0196518000
_diffrn_orient_matrix_UB_12 0.0147314000
_diffrn_orient_matrix_UB_13 -0.0663297000
_diffrn_orient_matrix_UB_21 -0.0522754000
_diffrn_orient_matrix_UB_22 0.0458067000
_diffrn_orient_matrix_UB_23 -0.0112698000
_diffrn_orient_matrix_UB_31 0.0317492000
_diffrn_orient_matrix_UB_32 0.0662778000
_diffrn_orient_matrix_UB_33 0.0224972000
_diffrn_radiation_monochromator mirror
_diffrn_radiation_probe x-ray
_diffrn_radiation_type 'Mo K\a'
_diffrn_radiation_wavelength 0.71073
_diffrn_reflns_av_R_equivalents 0.0595
_diffrn_reflns_av_unetI/netI 0.0343
_diffrn_reflns_Laue_measured_fraction_full 0.999
_diffrn_reflns_Laue_measured_fraction_max 0.999
_diffrn_reflns_limit_h_max 13
_diffrn_reflns_limit_h_min -13
_diffrn_reflns_limit_k_max 10
_diffrn_reflns_limit_k_min -10
_diffrn_reflns_limit_l_max 12
_diffrn_reflns_limit_l_min -12
_diffrn_reflns_number 6084
_diffrn_reflns_point_group_measured_fraction_full 0.999
_diffrn_reflns_point_group_measured_fraction_max 0.999
_diffrn_reflns_theta_full 25.242
_diffrn_reflns_theta_max 25.318
_diffrn_reflns_theta_min 3.111
_diffrn_source 'micro-focus sealed X-ray tube'
_diffrn_source_type 'SuperNova (Mo) X-ray Source'
_exptl_absorpt_coefficient_mu 6.408
_exptl_absorpt_correction_T_max 1.00000
_exptl_absorpt_correction_T_min 0.69579
_exptl_absorpt_correction_type multi-scan
_exptl_absorpt_process_details
;
CrysAlisPro 1.171.40.53 (Rigaku Oxford Diffraction, 2019)
Empirical absorption correction using spherical harmonics,
 implemented in SCALE3 ABSPACK scaling algorithm.
;
_exptl_crystal_colour 'clear light green'
_exptl_crystal_colour_lustre clear
_exptl_crystal_colour_modifier light
_exptl_crystal_colour_primary green
_exptl_crystal_density_diffrn 1.803
_exptl_crystal_description prism
_exptl_crystal_F_000 488
_exptl_crystal_size_max 0.2
_exptl_crystal_size_mid 0.2
_exptl_crystal_size_min 0.2
_refine_diff_density_max 0.789
_refine_diff_density_min -0.807
_refine_diff_density_rms 0.097
_refine_ls_extinction_method none
_refine_ls_goodness_of_fit_ref 1.098
_refine_ls_hydrogen_treatment undef
_refine_ls_matrix_type full
_refine_ls_number_parameters 52
_refine_ls_number_reflns 873
_refine_ls_number_restraints 0
_refine_ls_restrained_S_all 1.098
_refine_ls_R_factor_all 0.0371
_refine_ls_R_factor_gt 0.0344
_refine_ls_shift/su_max 0.000
_refine_ls_shift/su_mean 0.000
_refine_ls_structure_factor_coef Fsqd
_refine_ls_weighting_details 'w=1/[\s^2^(Fo^2^)+(0.0307P)^2^+1.4491P] where P=(Fo^2^+2Fc^2^)/3'
_refine_ls_weighting_scheme calc
_refine_ls_wR_factor_gt 0.0800
_refine_ls_wR_factor_ref 0.0817
_reflns_Friedel_coverage 0.000
_reflns_number_gt 799
_reflns_number_total 873
_reflns_threshold_expression 'I > 2\s(I)'
_cod_data_source_file ja1c02108_si_004.cif
_cod_data_source_block a
_cod_depositor_comments 'Adding full bibliography for 4135632--4135635.cif.'
_cod_original_formula_sum 'C2.50 Br0.50 Cu0.50 N2'
_cod_database_code 4135635
_shelx_shelxl_version_number 2018/3
_shelx_space_group_comment
;
The symmetry employed for this shelxl refinement is uniquely defined
by the following loop, which should always be used as a source of
symmetry information in preference to the above space-group names.
They are only intended as comments.
;
_shelx_estimated_absorpt_t_max 0.361
_shelx_estimated_absorpt_t_min 0.361
_reflns_odcompleteness_completeness 89.15
_reflns_odcompleteness_iscentric 1
_reflns_odcompleteness_theta 26.32
_olex2_refinement_description
;
;
_smtbx_masks_void_probe_radius 1.2
_smtbx_masks_void_truncation_radius 1.2
_olex2_submission_special_instructions 'No special instructions were received'
_oxdiff_exptl_absorpt_empirical_details
;
Empirical correction (ABSPACK) includes:
- Absorption correction using spherical harmonics
- Frame scaling
;
_oxdiff_exptl_absorpt_empirical_full_max 1.226
_oxdiff_exptl_absorpt_empirical_full_min 0.644

loop_
_space_group_symop_operation_xyz
'x, y, z'
'-x+1/2, -y, z'
'-x+1/2, y+1/2, -z+1/2'
'x, -y+1/2, -z+1/2'
'-x, -y, -z'
'x-1/2, y, -z'
'x-1/2, -y-1/2, z-1/2'
'-x, y-1/2, z-1/2'

loop_
_atom_site_label
_atom_site_type_symbol
_atom_site_fract_x
_atom_site_fract_y
_atom_site_fract_z
_atom_site_U_iso_or_equiv
_atom_site_adp_type
_atom_site_occupancy
_atom_site_site_symmetry_order
_atom_site_calc_flag
_atom_site_refinement_flags_posn
_atom_site_refinement_flags_adp
_atom_site_refinement_flags_occupancy
_atom_site_disorder_assembly
_atom_site_disorder_group
Cu1 Cu 0.250000 0.500000 0.46811(7) 0.0245(2) Uani 1 2 d S T P . .
Br1 Br 0.91741(6) 0.250000 0.750000 0.0588(3) Uani 1 2 d S T P . .
N1 N 0.6852(3) 0.3357(4) 0.6637(3) 0.0267(8) Uani 1 1 d . . . . .
N2 N 0.3831(3) 0.4170(4) 0.5774(4) 0.0326(8) Uani 1 1 d . . . . .
C2 C 0.5679(3) 0.3028(5) 0.6983(4) 0.0227(8) Uani 1 1 d . . . . .
C3 C 0.4660(4) 0.3673(5) 0.6310(4) 0.0270(9) Uani 1 1 d . . . . .
C1 C 0.7485(5) 0.250000 0.750000 0.0291(14) Uani 1 2 d S T P . .

loop_
_atom_site_aniso_label
_atom_site_aniso_U_11
_atom_site_aniso_U_22
_atom_site_aniso_U_33
_atom_site_aniso_U_23
_atom_site_aniso_U_13
_atom_site_aniso_U_12
Cu1 0.0165(4) 0.0313(4) 0.0256(4) 0.000 0.000 0.0014(2)
Br1 0.0143(3) 0.0791(6) 0.0831(6) 0.0506(5) 0.000 0.000
N1 0.0161(16) 0.0321(18) 0.0319(19) 0.0090(15) 0.0011(15) -0.0003(13)
N2 0.0202(18) 0.043(2) 0.035(2) 0.0095(17) -0.0034(16) 0.0002(16)
C2 0.0144(19) 0.029(2) 0.024(2) 0.0046(17) 0.0011(16) 0.0025(15)
C3 0.020(2) 0.035(2) 0.026(2) 0.0029(18) 0.0045(18) -0.0033(17)
C1 0.008(3) 0.044(4) 0.035(3) 0.011(3) 0.000 0.000

loop_
_atom_type_symbol
_atom_type_description
_atom_type_scat_dispersion_real
_atom_type_scat_dispersion_imag
_atom_type_scat_source
Br Br -0.2901 2.4595 'International Tables Vol C Tables 4.2.6.8 and 6.1.1.4'
C C 0.0033 0.0016 'International Tables Vol C Tables 4.2.6.8 and 6.1.1.4'
Cu Cu 0.3201 1.2651 'International Tables Vol C Tables 4.2.6.8 and 6.1.1.4'
N N 0.0061 0.0033 'International Tables Vol C Tables 4.2.6.8 and 6.1.1.4'

loop_
_geom_angle_atom_site_label_1
_geom_angle_atom_site_label_2
_geom_angle_atom_site_label_3
_geom_angle
_geom_angle_site_symmetry_1
_geom_angle_site_symmetry_3
_geom_angle_publ_flag
N1 Cu1 N1 100.67(19) 6_556 5_666 ?
N2 Cu1 N1 111.19(14) 2_565 5_666 ?
N2 Cu1 N1 111.20(14) . 6_556 ?
N2 Cu1 N1 110.40(13) . 5_666 ?
N2 Cu1 N1 110.40(13) 2_565 6_556 ?
N2 Cu1 N2 112.4(2) . 2_565 ?
C2 N1 Cu1 129.1(3) . 5_666 ?
C1 N1 Cu1 127.9(3) . 5_666 ?
C1 N1 C2 102.5(3) . . ?
C3 N2 Cu1 174.1(4) . . ?
N1 C2 C2 109.1(2) . 4_556 ?
N1 C2 C3 123.0(4) . . ?
C2 C2 C3 127.9(2) 4_556 . ?
N2 C3 C2 178.9(4) . . ?
N1 C1 Br1 121.5(2) . . ?
N1 C1 Br1 121.5(2) 4_556 . ?
N1 C1 N1 116.9(5) 4_556 . ?

loop_
_geom_bond_atom_site_label_1
_geom_bond_atom_site_label_2
_geom_bond_distance
_geom_bond_site_symmetry_2
_geom_bond_publ_flag
Cu1 N1 2.068(3) 6_556 ?
Cu1 N1 2.068(3) 5_666 ?
Cu1 N2 1.967(3) . ?
Cu1 N2 1.967(3) 2_565 ?
Br1 C1 1.863(5) . ?
N1 C2 1.370(5) . ?
N1 C1 1.336(4) . ?
N2 C3 1.144(5) . ?
C2 C2 1.381(8) 4_556 ?
C2 C3 1.424(6) . ?

loop_
_geom_torsion_atom_site_label_1
_geom_torsion_atom_site_label_2
_geom_torsion_atom_site_label_3
_geom_torsion_atom_site_label_4
_geom_torsion
_geom_torsion_site_symmetry_1
_geom_torsion_site_symmetry_2
_geom_torsion_site_symmetry_3
_geom_torsion_site_symmetry_4
_geom_torsion_publ_flag
Cu1 N1 C2 C2 -172.8(3) 5_666 . . 4_556 ?
Cu1 N1 C2 C3 9.1(6) 5_666 . . . ?
Cu1 N1 C1 Br1 -7.7(3) 5_666 . . . ?
Cu1 N1 C1 N1 172.3(3) 5_666 . . 4_556 ?
C2 N1 C1 Br1 -179.6(2) . . . . ?
C2 N1 C1 N1 0.4(2) . . . 4_556 ?
C1 N1 C2 C2 -1.0(5) . . . 4_556 ?
C1 N1 C2 C3 -179.1(4) . . . . ?

loop_
_smtbx_masks_void_nr
_smtbx_masks_void_average_x
_smtbx_masks_void_average_y
_smtbx_masks_void_average_z
_smtbx_masks_void_volume
_smtbx_masks_void_count_electrons
_smtbx_masks_void_content
1 -0.491 -0.605 -0.917 364.2 52.7 ?
